data_4023310
loop_
_publ_author_name
'Fr\'ed\'eric Pin'
'S\'ebastien Comesse'
'Morgane Sanselme'
'Adam Da\"ich'

_publ_section_title
;
 A Domino N-Amidoacylation/Aldol-Type Condensation Approach
 to the Synthesis of the Topo-I Inhibitor Rosettacin and Derivatives
;
_journal_name_full 'Journal of Organic Chemistry'
_journal_page_first 1975
_journal_page_last 1978
_journal_paper_doi 10.1021/jo702387q
_journal_volume 73
_journal_year 2008
_chemical_formula_moiety 'C16 H13 N O6'
_chemical_formula_sum 'C16 H13 N O6'
_chemical_formula_weight 315.27
_chemical_name_systematic
;
 ?
;
_space_group_IT_number 2
_symmetry_cell_setting triclinic
_symmetry_space_group_name_Hall '-P 1'
_symmetry_space_group_name_H-M 'P -1'
_atom_sites_solution_hydrogens geom
_atom_sites_solution_primary direct
_atom_sites_solution_secondary difmap
_audit_creation_method SHELXL-97
_cell_angle_alpha 108.498(5)
_cell_angle_beta 94.257(6)
_cell_angle_gamma 102.719(6)
_cell_formula_units_Z 2
_cell_length_a 7.088(3)
_cell_length_b 8.522(3)
_cell_length_c 13.121(5)
_cell_measurement_reflns_used 0
_cell_measurement_temperature 300(2)
_cell_measurement_theta_max 0
_cell_measurement_theta_min 0
_cell_volume 724.2(5)
_computing_molecular_graphics 'Ortep-3 for Windows (Farrugia, 1997)'
_computing_publication_material 'WinGX publication routines (Farrugia, 1999)'
_computing_structure_refinement 'SHELXL-97 (Sheldrick, 1997)'
_computing_structure_solution 'SHELXS-86 (Sheldrick, 1986)'
_diffrn_ambient_temperature 293(2)
_diffrn_measured_fraction_theta_full 0.980
_diffrn_measured_fraction_theta_max 0.980
_diffrn_radiation_monochromator graphite
_diffrn_radiation_source 'fine-focus sealed tube'
_diffrn_radiation_type MoK\a
_diffrn_radiation_wavelength 0.71073
_diffrn_reflns_av_R_equivalents 0.0153
_diffrn_reflns_av_sigmaI/netI 0.0197
_diffrn_reflns_limit_h_max 8
_diffrn_reflns_limit_h_min -8
_diffrn_reflns_limit_k_max 10
_diffrn_reflns_limit_k_min -10
_diffrn_reflns_limit_l_max 16
_diffrn_reflns_limit_l_min -16
_diffrn_reflns_number 5796
_diffrn_reflns_theta_full 26.40
_diffrn_reflns_theta_max 26.40
_diffrn_reflns_theta_min 1.66
_exptl_absorpt_coefficient_mu 0.112
_exptl_absorpt_correction_type none
_exptl_crystal_colour colourless
_exptl_crystal_density_diffrn 1.446
_exptl_crystal_density_method 'not measured'
_exptl_crystal_description prism
_exptl_crystal_F_000 328
_exptl_crystal_size_max 0.55
_exptl_crystal_size_mid 0.25
_exptl_crystal_size_min 0.17
_refine_diff_density_max 0.213
_refine_diff_density_min -0.190
_refine_diff_density_rms 0.041
_refine_ls_extinction_coef 0.112(9)
_refine_ls_extinction_expression Fc^*^=kFc[1+0.001xFc^2^\l^3^/sin(2\q)]^-1/4^
_refine_ls_extinction_method SHELXL
_refine_ls_goodness_of_fit_ref 0.995
_refine_ls_hydrogen_treatment constr
_refine_ls_matrix_type full
_refine_ls_number_parameters 210
_refine_ls_number_reflns 2908
_refine_ls_number_restraints 0
_refine_ls_restrained_S_all 0.995
_refine_ls_R_factor_all 0.0453
_refine_ls_R_factor_gt 0.0407
_refine_ls_shift/su_max 0.000
_refine_ls_shift/su_mean 0.000
_refine_ls_structure_factor_coef Fsqd
_refine_ls_weighting_details 'calc w=1/[\s^2^(Fo^2^)+(0.0712P)^2^+0.1318P] where P=(Fo^2^+2Fc^2^)/3'
_refine_ls_weighting_scheme calc
_refine_ls_wR_factor_gt 0.1149
_refine_ls_wR_factor_ref 0.1202
_reflns_number_gt 2561
_reflns_number_total 2908
_reflns_threshold_expression >2sigma(I)
_cod_data_source_file jo702387q-File001.cif
_cod_data_source_block adfp820m
_cod_database_code 4023310

loop_
_symmetry_equiv_pos_as_xyz
'x, y, z'
'-x, -y, -z'

loop_
_atom_site_label
_atom_site_type_symbol
_atom_site_fract_x
_atom_site_fract_y
_atom_site_fract_z
_atom_site_U_iso_or_equiv
_atom_site_adp_type
_atom_site_occupancy
_atom_site_symmetry_multiplicity
_atom_site_calc_flag
_atom_site_refinement_flags
_atom_site_disorder_assembly
_atom_site_disorder_group
O1 O 0.63295(16) 0.64344(16) 0.89780(9) 0.0621(3) Uani 1 1 d . . .
O2 O 0.2056(2) 0.39536(15) 0.80758(10) 0.0742(4) Uani 1 1 d . . .
O3 O 0.19928(18) 0.22757(12) 0.63812(9) 0.0618(3) Uani 1 1 d . . .
O4 O 0.15969(17) 0.83356(16) 0.85336(9) 0.0635(3) Uani 1 1 d . . .
O5 O 0.51315(14) 0.81549(11) 0.74248(7) 0.0469(3) Uani 1 1 d . . .
N1 N 0.38270(17) 0.75743(14) 0.95414(8) 0.0445(3) Uani 1 1 d . . .
C1 C 0.2126(2) 0.81030(18) 0.93592(11) 0.0480(3) Uani 1 1 d . . .
C2 C 0.1219(3) 0.8359(3) 1.03826(14) 0.0659(5) Uani 1 1 d . . .
H2A H -0.0183 0.7849 1.0211 0.079 Uiso 1 1 calc R . .
H2B H 0.1454 0.9569 1.0796 0.079 Uiso 1 1 calc R . .
C3 C 0.2208(3) 0.7476(2) 1.10183(13) 0.0678(5) Uani 1 1 d . . .
H3A H 0.2343 0.8071 1.1795 0.081 Uiso 1 1 calc R . .
H3B H 0.1464 0.6299 1.0848 0.081 Uiso 1 1 calc R . .
C4 C 0.4198(2) 0.7548(2) 1.06574(11) 0.0544(4) Uani 1 1 d . . .
H4A H 0.5166 0.8573 1.1122 0.065 Uiso 1 1 calc R . .
H4B H 0.4642 0.6551 1.0660 0.065 Uiso 1 1 calc R . .
C5 C 0.4878(2) 0.68760(17) 0.87642(11) 0.0430(3) Uani 1 1 d . . .
C6 C 0.42259(19) 0.66941(16) 0.75966(10) 0.0390(3) Uani 1 1 d . . .
C7 C 0.31578(17) 0.52618(15) 0.68000(10) 0.0372(3) Uani 1 1 d . . .
C8 C 0.28674(17) 0.52846(16) 0.56870(10) 0.0376(3) Uani 1 1 d . . .
C9 C 0.36905(18) 0.68249(17) 0.55173(11) 0.0412(3) Uani 1 1 d . . .
C10 C 0.4913(2) 0.83103(18) 0.64036(12) 0.0469(3) Uani 1 1 d . . .
O6 O 0.5775(2) 0.96542(15) 0.63472(10) 0.0731(4) Uani 1 1 d . . .
C12 C 0.1786(2) 0.38926(19) 0.47757(11) 0.0472(3) Uani 1 1 d . . .
H12 H 0.1223 0.2855 0.4859 0.057 Uiso 1 1 calc R . .
C13 C 0.1553(2) 0.4051(2) 0.37628(12) 0.0556(4) Uani 1 1 d . . .
H13 H 0.0848 0.3112 0.3171 0.067 Uiso 1 1 calc R . .
C14 C 0.2348(2) 0.5580(2) 0.36101(12) 0.0586(4) Uani 1 1 d . . .
H14 H 0.2164 0.5669 0.2924 0.070 Uiso 1 1 calc R . .
C15 C 0.3419(2) 0.6976(2) 0.44859(12) 0.0530(4) Uani 1 1 d . . .
H15 H 0.3956 0.8009 0.4391 0.064 Uiso 1 1 calc R . .
C16 C 0.1180(3) 0.0788(2) 0.66772(18) 0.0769(6) Uani 1 1 d . . .
H16A H 0.1873 0.0906 0.7365 0.115 Uiso 1 1 calc R . .
H16B H 0.1310 -0.0227 0.6131 0.115 Uiso 1 1 calc R . .
H16C H -0.0180 0.0702 0.6731 0.115 Uiso 1 1 calc R . .
C17 C 0.23429(19) 0.37897(17) 0.71639(11) 0.0435(3) Uani 1 1 d . . .

loop_
_atom_site_aniso_label
_atom_site_aniso_U_11
_atom_site_aniso_U_22
_atom_site_aniso_U_33
_atom_site_aniso_U_23
_atom_site_aniso_U_13
_atom_site_aniso_U_12
O1 0.0565(6) 0.0802(8) 0.0523(6) 0.0212(6) 0.0012(5) 0.0277(6)
O2 0.1100(10) 0.0540(6) 0.0508(7) 0.0214(5) 0.0180(6) -0.0015(6)
O3 0.0792(8) 0.0364(5) 0.0616(7) 0.0121(5) 0.0124(6) 0.0053(5)
O4 0.0727(7) 0.0770(8) 0.0445(6) 0.0171(5) -0.0004(5) 0.0352(6)
O5 0.0567(6) 0.0369(5) 0.0396(5) 0.0113(4) 0.0026(4) 0.0015(4)
N1 0.0548(7) 0.0451(6) 0.0314(6) 0.0103(5) 0.0011(5) 0.0143(5)
C1 0.0524(8) 0.0461(7) 0.0375(7) 0.0054(6) -0.0018(6) 0.0128(6)
C2 0.0604(9) 0.0805(11) 0.0486(9) 0.0104(8) 0.0100(7) 0.0184(8)
C3 0.0774(11) 0.0760(11) 0.0436(9) 0.0193(8) 0.0123(8) 0.0079(9)
C4 0.0714(10) 0.0566(8) 0.0340(7) 0.0155(6) -0.0001(6) 0.0167(7)
C5 0.0454(7) 0.0397(6) 0.0390(7) 0.0115(5) 0.0001(5) 0.0065(5)
C6 0.0412(6) 0.0372(6) 0.0380(7) 0.0125(5) 0.0067(5) 0.0093(5)
C7 0.0362(6) 0.0369(6) 0.0373(7) 0.0109(5) 0.0055(5) 0.0097(5)
C8 0.0332(6) 0.0433(7) 0.0357(7) 0.0101(5) 0.0062(5) 0.0136(5)
C9 0.0391(6) 0.0488(7) 0.0388(7) 0.0162(6) 0.0082(5) 0.0150(6)
C10 0.0518(8) 0.0445(7) 0.0467(8) 0.0200(6) 0.0082(6) 0.0103(6)
O6 0.0933(9) 0.0514(6) 0.0687(8) 0.0320(6) 0.0024(6) -0.0064(6)
C12 0.0414(7) 0.0498(8) 0.0424(7) 0.0063(6) 0.0009(5) 0.0115(6)
C13 0.0473(8) 0.0722(10) 0.0379(7) 0.0041(7) -0.0017(6) 0.0210(7)
C14 0.0555(9) 0.0901(12) 0.0366(8) 0.0227(8) 0.0070(6) 0.0301(8)
C15 0.0535(8) 0.0682(10) 0.0480(8) 0.0293(7) 0.0135(6) 0.0216(7)
C16 0.0864(13) 0.0407(8) 0.0954(14) 0.0246(9) 0.0086(11) -0.0002(8)
C17 0.0415(7) 0.0414(7) 0.0445(7) 0.0140(6) 0.0030(5) 0.0068(5)

loop_
_atom_type_symbol
_atom_type_description
_atom_type_scat_dispersion_real
_atom_type_scat_dispersion_imag
_atom_type_scat_source
C C 0.0033 0.0016 'International Tables Vol C Tables 4.2.6.8 and 6.1.1.4'
H H 0.0000 0.0000 'International Tables Vol C Tables 4.2.6.8 and 6.1.1.4'
N N 0.0061 0.0033 'International Tables Vol C Tables 4.2.6.8 and 6.1.1.4'
O O 0.0106 0.0060 'International Tables Vol C Tables 4.2.6.8 and 6.1.1.4'

loop_
_geom_angle_atom_site_label_1
_geom_angle_atom_site_label_2
_geom_angle_atom_site_label_3
_geom_angle
_geom_angle_site_symmetry_1
_geom_angle_site_symmetry_3
_geom_angle_publ_flag
C17 O3 C16 116.34(14) . . ?
C6 O5 C10 121.56(10) . . ?
C5 N1 C1 126.02(11) . . ?
C5 N1 C4 120.91(12) . . ?
C1 N1 C4 112.19(11) . . ?
O4 C1 N1 124.21(14) . . ?
O4 C1 C2 129.08(14) . . ?
N1 C1 C2 106.68(12) . . ?
C1 C2 C3 105.16(14) . . ?
C4 C3 C2 104.62(14) . . ?
N1 C4 C3 102.82(12) . . ?
O1 C5 N1 122.58(13) . . ?
O1 C5 C6 119.03(12) . . ?
N1 C5 C6 118.37(11) . . ?
C7 C6 O5 123.91(12) . . ?
C7 C6 C5 126.74(12) . . ?
O5 C6 C5 108.72(10) . . ?
C6 C7 C8 118.66(12) . . ?
C6 C7 C17 115.09(12) . . ?
C8 C7 C17 126.24(11) . . ?
C9 C8 C12 117.33(12) . . ?
C9 C8 C7 117.62(11) . . ?
C12 C8 C7 125.03(12) . . ?
C15 C9 C8 121.27(13) . . ?
C15 C9 C10 117.56(13) . . ?
C8 C9 C10 121.14(12) . . ?
O6 C10 O5 115.86(13) . . ?
O6 C10 C9 127.25(14) . . ?
O5 C10 C9 116.88(11) . . ?
C13 C12 C8 120.80(14) . . ?
C12 C13 C14 121.28(14) . . ?
C13 C14 C15 119.59(14) . . ?
C14 C15 C9 119.72(15) . . ?
O2 C17 O3 123.04(13) . . ?
O2 C17 C7 123.49(12) . . ?
O3 C17 C7 113.46(12) . . ?

loop_
_geom_bond_atom_site_label_1
_geom_bond_atom_site_label_2
_geom_bond_distance
_geom_bond_site_symmetry_2
_geom_bond_publ_flag
O1 C5 1.2138(17) . ?
O2 C17 1.1979(18) . ?
O3 C17 1.3272(17) . ?
O3 C16 1.454(2) . ?
O4 C1 1.2092(17) . ?
O5 C6 1.3639(16) . ?
O5 C10 1.3884(17) . ?
N1 C5 1.3682(18) . ?
N1 C1 1.4067(18) . ?
N1 C4 1.4765(17) . ?
C1 C2 1.506(2) . ?
C2 C3 1.516(3) . ?
C3 C4 1.516(2) . ?
C5 C6 1.5157(18) . ?
C6 C7 1.3497(18) . ?
C7 C8 1.4665(18) . ?
C7 C17 1.4958(19) . ?
C8 C9 1.4073(19) . ?
C8 C12 1.4099(19) . ?
C9 C15 1.4027(19) . ?
C9 C10 1.462(2) . ?
C10 O6 1.2011(18) . ?
C12 C13 1.380(2) . ?
C13 C14 1.383(3) . ?
C14 C15 1.385(2) . ?

loop_
_geom_torsion_atom_site_label_1
_geom_torsion_atom_site_label_2
_geom_torsion_atom_site_label_3
_geom_torsion_atom_site_label_4
_geom_torsion
_geom_torsion_site_symmetry_1
_geom_torsion_site_symmetry_2
_geom_torsion_site_symmetry_3
_geom_torsion_site_symmetry_4
_geom_torsion_publ_flag
C5 N1 C1 O4 -15.9(2) . . . . ?
C4 N1 C1 O4 174.77(14) . . . . ?
C5 N1 C1 C2 166.06(13) . . . . ?
C4 N1 C1 C2 -3.25(17) . . . . ?
O4 C1 C2 C3 166.91(16) . . . . ?
N1 C1 C2 C3 -15.20(17) . . . . ?
C1 C2 C3 C4 27.22(18) . . . . ?
C5 N1 C4 C3 -149.77(14) . . . . ?
C1 N1 C4 C3 20.16(16) . . . . ?
C2 C3 C4 N1 -28.39(17) . . . . ?
C1 N1 C5 O1 -179.41(14) . . . . ?
C4 N1 C5 O1 -11.0(2) . . . . ?
C1 N1 C5 C6 2.2(2) . . . . ?
C4 N1 C5 C6 170.69(12) . . . . ?
C10 O5 C6 C7 4.1(2) . . . . ?
C10 O5 C6 C5 175.63(11) . . . . ?
O1 C5 C6 C7 82.18(18) . . . . ?
N1 C5 C6 C7 -99.40(16) . . . . ?
O1 C5 C6 O5 -89.01(15) . . . . ?
N1 C5 C6 O5 89.41(14) . . . . ?
O5 C6 C7 C8 -2.90(19) . . . . ?
C5 C6 C7 C8 -172.84(11) . . . . ?
O5 C6 C7 C17 178.25(11) . . . . ?
C5 C6 C7 C17 8.31(19) . . . . ?
C6 C7 C8 C9 -1.40(17) . . . . ?
C17 C7 C8 C9 177.32(11) . . . . ?
C6 C7 C8 C12 -179.80(12) . . . . ?
C17 C7 C8 C12 -1.1(2) . . . . ?
C12 C8 C9 C15 0.98(18) . . . . ?
C7 C8 C9 C15 -177.55(11) . . . . ?
C12 C8 C9 C10 -177.04(12) . . . . ?
C7 C8 C9 C10 4.43(18) . . . . ?
C6 O5 C10 O6 179.89(13) . . . . ?
C6 O5 C10 C9 -0.90(18) . . . . ?
C15 C9 C10 O6 -2.3(2) . . . . ?
C8 C9 C10 O6 175.76(15) . . . . ?
C15 C9 C10 O5 178.56(11) . . . . ?
C8 C9 C10 O5 -3.34(19) . . . . ?
C9 C8 C12 C13 -0.07(19) . . . . ?
C7 C8 C12 C13 178.34(12) . . . . ?
C8 C12 C13 C14 -0.8(2) . . . . ?
C12 C13 C14 C15 0.8(2) . . . . ?
C13 C14 C15 C9 0.2(2) . . . . ?
C8 C9 C15 C14 -1.0(2) . . . . ?
C10 C9 C15 C14 177.05(13) . . . . ?
C16 O3 C17 O2 1.5(2) . . . . ?
C16 O3 C17 C7 -179.43(13) . . . . ?
C6 C7 C17 O2 24.0(2) . . . . ?
C8 C7 C17 O2 -154.77(15) . . . . ?
C6 C7 C17 O3 -155.07(12) . . . . ?
C8 C7 C17 O3 26.17(18) . . . . ?

loop_
_cod_related_entry_id
_cod_related_entry_database
_cod_related_entry_code
1 ChemSpider 21119059
